data_4333880
loop_
_publ_author_name
'Joachim Ballmann'
'Fraser Pick'
'Ludovic Castro'
'Michael D. Fryzuk'
'Laurent Maron'

_publ_contact_author_address
; Department of Chemistry
  The University of British Columbia
  2036 Main Mall, Vancouver, BC 
  V6T 1Z1 Canada

  Universit\'e de Toulouse, INSA, UPS, LPCNO, 
  135 avenue de Rangueil, 
  F-31077 Toulouse, France and CNRS, 
  LPCNO UMR 5215, F-31077 Toulouse, France

;
_publ_contact_author_email 'fryzuk@chem.ubc.ca, laurent.maron@irsamc.ups-tlse.fr'
_publ_contact_author_fax '(+1)604-822-2847, (+)0561-5596-64'
_publ_contact_author_name 'Prof. Michael D. Fryzuk, Prof. Laurent Maron'
_publ_section_title
;
 Reduction of Carbon Dioxide Promoted by a Dinuclear Tantalum Tetrahydride
 Complex
;
_journal_name_full 'Inorganic Chemistry'
_journal_page_first 1685
_journal_page_last 1687
_journal_paper_doi 10.1021/ic302438f
_journal_volume 52
_journal_year 2013
_chemical_formula_moiety 'C49 H64 N4 O2 P2 Si4 Ta2'
_chemical_formula_sum 'C49 H64 N4 O2 P2 Si4 Ta2'
_chemical_formula_weight 1277.24
_chemical_name_systematic
;
 ?
;
_space_group_IT_number 15
_symmetry_cell_setting monoclinic
_symmetry_space_group_name_Hall '-C 2yc'
_symmetry_space_group_name_H-M 'C 1 2/c 1'
_atom_sites_solution_hydrogens geom
_atom_sites_solution_primary direct
_atom_sites_solution_secondary difmap
_audit_creation_method SHELXL-97
_cell_angle_alpha 90.00
_cell_angle_beta 97.377(2)
_cell_angle_gamma 90.00
_cell_formula_units_Z 4
_cell_length_a 22.1884(16)
_cell_length_b 11.7359(9)
_cell_length_c 25.096(2)
_cell_measurement_reflns_used 3858
_cell_measurement_temperature 100(2)
_cell_measurement_theta_max 23.277
_cell_measurement_theta_min 2.176
_cell_volume 6480.9(9)
_computing_structure_refinement 'SHELXL-97 (Sheldrick, 2008)'
_diffrn_ambient_temperature 100(2)
_diffrn_measured_fraction_theta_full 0.998
_diffrn_measured_fraction_theta_max 0.998
_diffrn_measurement_device_type 'Bruker X8 APEX II'
_diffrn_measurement_method 'area detector'
_diffrn_radiation_monochromator graphite
_diffrn_radiation_source 'fine-focus sealed tube'
_diffrn_radiation_type MoK\a
_diffrn_radiation_wavelength 0.71073
_diffrn_reflns_av_R_equivalents 0.0683
_diffrn_reflns_av_sigmaI/netI 0.0695
_diffrn_reflns_limit_h_max 26
_diffrn_reflns_limit_h_min -22
_diffrn_reflns_limit_k_max 13
_diffrn_reflns_limit_k_min -13
_diffrn_reflns_limit_l_max 29
_diffrn_reflns_limit_l_min -29
_diffrn_reflns_number 21114
_diffrn_reflns_theta_full 25.02
_diffrn_reflns_theta_max 25.02
_diffrn_reflns_theta_min 1.64
_exptl_absorpt_coefficient_mu 3.531
_exptl_absorpt_correction_T_max 0.7025
_exptl_absorpt_correction_T_min 0.4308
_exptl_absorpt_correction_type multi-scan
_exptl_absorpt_process_details
;
SADABS. Bruker Nonius area detector scaling and absorption correction - V2.10,
Bruker AXS Inc., Madison, Wisconsin, USA (2003).
;
_exptl_crystal_colour black
_exptl_crystal_density_diffrn 1.309
_exptl_crystal_description prism
_exptl_crystal_F_000 2536
_exptl_crystal_size_max 0.180
_exptl_crystal_size_mid 0.160
_exptl_crystal_size_min 0.100
_platon_squeeze_details
;

;
_refine_diff_density_max 4.172
_refine_diff_density_min -1.544
_refine_diff_density_rms 0.228
_refine_ls_extinction_method none
_refine_ls_goodness_of_fit_ref 0.966
_refine_ls_hydrogen_treatment constr
_refine_ls_matrix_type full
_refine_ls_number_parameters 285
_refine_ls_number_reflns 5695
_refine_ls_number_restraints 0
_refine_ls_restrained_S_all 0.966
_refine_ls_R_factor_all 0.0737
_refine_ls_R_factor_gt 0.0519
_refine_ls_shift/su_max 0.001
_refine_ls_shift/su_mean 0.000
_refine_ls_structure_factor_coef Fsqd
_refine_ls_weighting_details 'calc w=1/[\s^2^(Fo^2^)+(0.0819P)^2^+0.0000P] where P=(Fo^2^+2Fc^2^)/3'
_refine_ls_weighting_scheme calc
_refine_ls_wR_factor_gt 0.1245
_refine_ls_wR_factor_ref 0.1328
_reflns_number_gt 4032
_reflns_number_total 5695
_reflns_threshold_expression >2\s(I)
_cod_data_source_file ic302438f_si_002.cif
_cod_data_source_block 'data_compnd_7_CO2'
_cod_original_sg_symbol_H-M 'C 2/c'
_cod_database_code 4333880

loop_
_symmetry_equiv_pos_as_xyz
'x, y, z'
'-x, y, -z+1/2'
'x+1/2, y+1/2, z'
'-x+1/2, y+1/2, -z+1/2'
'-x, -y, -z'
'x, -y, z-1/2'
'-x+1/2, -y+1/2, -z'
'x+1/2, -y+1/2, z-1/2'

loop_
_atom_site_label
_atom_site_type_symbol
_atom_site_fract_x
_atom_site_fract_y
_atom_site_fract_z
_atom_site_U_iso_or_equiv
_atom_site_adp_type
_atom_site_occupancy
_atom_site_symmetry_multiplicity
_atom_site_calc_flag
_atom_site_refinement_flags
C01 C 0.0562(4) 0.2736(7) 0.6287(3) 0.034(2) Uani 1 1 d .
H01A H 0.0821 0.3225 0.6103 0.041 Uiso 1 1 calc R
H01B H 0.0170 0.3106 0.6283 0.041 Uiso 1 1 calc R
C02 C 0.1715(3) 0.2259(7) 0.6941(3) 0.0322(19) Uani 1 1 d .
H02A H 0.1933 0.2975 0.6988 0.039 Uiso 1 1 calc R
H02B H 0.1771 0.1951 0.6592 0.039 Uiso 1 1 calc R
C03 C -0.0257(4) 0.1318(8) 0.5474(3) 0.042(2) Uani 1 1 d .
H03A H -0.0591 0.1446 0.5674 0.062 Uiso 1 1 calc R
H03B H -0.0307 0.0596 0.5294 0.062 Uiso 1 1 calc R
H03C H -0.0246 0.1914 0.5213 0.062 Uiso 1 1 calc R
C04 C 0.1089(4) 0.1068(8) 0.5527(4) 0.045(2) Uani 1 1 d .
H04A H 0.1471 0.1061 0.5755 0.067 Uiso 1 1 calc R
H04B H 0.1091 0.1666 0.5266 0.067 Uiso 1 1 calc R
H04C H 0.1029 0.0348 0.5346 0.067 Uiso 1 1 calc R
C05 C 0.2508(4) 0.1970(8) 0.8036(4) 0.046(2) Uani 1 1 d .
H05A H 0.2270 0.2527 0.8196 0.070 Uiso 1 1 calc R
H05B H 0.2837 0.2343 0.7892 0.070 Uiso 1 1 calc R
H05C H 0.2668 0.1426 0.8303 0.070 Uiso 1 1 calc R
C06 C 0.2486(4) 0.0150(8) 0.7180(4) 0.047(2) Uani 1 1 d .
H06A H 0.2237 -0.0240 0.6897 0.070 Uiso 1 1 calc R
H06B H 0.2647 -0.0389 0.7449 0.070 Uiso 1 1 calc R
H06C H 0.2815 0.0524 0.7037 0.070 Uiso 1 1 calc R
C07 C 0.0877(4) 0.3830(7) 0.7342(3) 0.0308(19) Uani 1 1 d .
C08 C 0.0836(4) 0.3776(8) 0.7897(3) 0.038(2) Uani 1 1 d .
H08 H 0.0805 0.3076 0.8065 0.046 Uiso 1 1 calc R
C09 C 0.0844(4) 0.4763(8) 0.8186(4) 0.045(2) Uani 1 1 d .
H09 H 0.0830 0.4724 0.8554 0.054 Uiso 1 1 calc R
C10 C 0.0871(4) 0.5815(8) 0.7945(4) 0.044(2) Uani 1 1 d .
H10 H 0.0864 0.6478 0.8148 0.053 Uiso 1 1 calc R
C11 C 0.0907(4) 0.5872(8) 0.7400(4) 0.040(2) Uani 1 1 d .
H11 H 0.0931 0.6578 0.7235 0.048 Uiso 1 1 calc R
C12 C 0.0908(4) 0.4888(7) 0.7098(4) 0.035(2) Uani 1 1 d .
H12 H 0.0930 0.4933 0.6731 0.042 Uiso 1 1 calc R
C13 C 0.0401(4) -0.0851(8) 0.6258(3) 0.037(2) Uani 1 1 d .
C14 C 0.0896(4) -0.1522(8) 0.6206(3) 0.041(2) Uani 1 1 d .
H14 H 0.1284 -0.1219 0.6289 0.049 Uiso 1 1 calc R
C15 C 0.0832(5) -0.2648(8) 0.6031(4) 0.052(3) Uani 1 1 d .
H15 H 0.1176 -0.3081 0.5996 0.062 Uiso 1 1 calc R
C16 C 0.0259(5) -0.3128(8) 0.5908(4) 0.051(3) Uani 1 1 d .
H16 H 0.0214 -0.3882 0.5797 0.061 Uiso 1 1 calc R
C17 C -0.0249(4) -0.2441(8) 0.5955(3) 0.042(2) Uani 1 1 d .
H17 H -0.0638 -0.2742 0.5872 0.050 Uiso 1 1 calc R
C18 C -0.0179(4) -0.1320(7) 0.6125(3) 0.037(2) Uani 1 1 d .
H18 H -0.0520 -0.0874 0.6150 0.045 Uiso 1 1 calc R
C19 C 0.1540(4) -0.0024(8) 0.8205(3) 0.0331(19) Uani 1 1 d .
C20 C 0.1545(4) 0.0493(8) 0.8703(3) 0.037(2) Uani 1 1 d .
H20 H 0.1436 0.1256 0.8721 0.044 Uiso 1 1 calc R
C21 C 0.1711(4) -0.0116(10) 0.9180(4) 0.050(3) Uani 1 1 d .
H21 H 0.1725 0.0249 0.9510 0.060 Uiso 1 1 calc R
C22 C 0.1851(4) -0.1243(9) 0.9159(4) 0.049(3) Uani 1 1 d .
H22 H 0.1948 -0.1654 0.9475 0.059 Uiso 1 1 calc R
C23 C 0.1850(4) -0.1773(8) 0.8672(4) 0.044(2) Uani 1 1 d .
H23 H 0.1964 -0.2534 0.8659 0.053 Uiso 1 1 calc R
C24 C 0.1681(4) -0.1180(7) 0.8197(4) 0.037(2) Uani 1 1 d .
H24 H 0.1661 -0.1559 0.7869 0.045 Uiso 1 1 calc R
C25 C 0.0000 -0.1782(9) 0.7500 0.028(3) Uani 1 2 d S
H25A H 0.0121 -0.2272 0.7806 0.034 Uiso 0.50 1 calc PR
H25B H -0.0121 -0.2272 0.7194 0.034 Uiso 0.50 1 calc PR
N01 N 0.0481(3) 0.0303(6) 0.6446(3) 0.0329(16) Uani 1 1 d .
N02 N 0.1393(3) 0.0599(5) 0.7715(3) 0.0288(15) Uani 1 1 d .
O01 O 0.0504(2) -0.1165(5) 0.7398(2) 0.0272(12) Uani 1 1 d .
Si01 Si 0.04647(11) 0.1317(2) 0.59377(9) 0.0341(6) Uani 1 1 d .
Si02 Si 0.20220(11) 0.1226(2) 0.74861(9) 0.0338(6) Uani 1 1 d .
P01 P 0.09031(10) 0.25007(19) 0.69732(8) 0.0300(5) Uani 1 1 d .
Ta01 Ta 0.054073(15) 0.05003(3) 0.727941(12) 0.02719(13) Uani 1 1 d .

loop_
_atom_site_aniso_label
_atom_site_aniso_U_11
_atom_site_aniso_U_22
_atom_site_aniso_U_33
_atom_site_aniso_U_23
_atom_site_aniso_U_13
_atom_site_aniso_U_12
C01 0.049(5) 0.035(5) 0.018(4) 0.003(4) 0.005(4) 0.003(4)
C02 0.035(5) 0.036(5) 0.026(5) -0.001(4) 0.006(4) 0.004(4)
C03 0.050(6) 0.052(6) 0.024(5) 0.003(4) 0.009(4) -0.005(5)
C04 0.054(6) 0.053(6) 0.028(5) -0.007(4) 0.008(4) -0.004(5)
C05 0.050(6) 0.055(6) 0.032(5) 0.009(4) 0.001(4) -0.016(5)
C06 0.041(5) 0.044(5) 0.058(7) 0.011(5) 0.013(5) 0.004(4)
C07 0.027(4) 0.035(5) 0.031(5) -0.011(4) 0.004(3) -0.006(4)
C08 0.046(5) 0.046(6) 0.025(5) 0.005(4) 0.013(4) -0.003(4)
C09 0.052(6) 0.048(6) 0.035(5) -0.004(4) 0.008(4) 0.006(5)
C10 0.038(5) 0.046(6) 0.048(6) -0.012(5) -0.002(4) -0.001(4)
C11 0.034(5) 0.045(5) 0.039(6) -0.004(4) 0.002(4) 0.002(4)
C12 0.040(5) 0.038(5) 0.029(5) -0.004(4) 0.008(4) -0.005(4)
C13 0.045(5) 0.052(6) 0.013(4) -0.001(4) 0.007(4) 0.006(4)
C14 0.047(5) 0.049(6) 0.025(5) 0.000(4) -0.002(4) 0.003(5)
C15 0.082(8) 0.048(6) 0.026(5) 0.002(4) 0.008(5) 0.019(6)
C16 0.085(8) 0.045(6) 0.020(5) -0.008(4) -0.003(5) -0.006(6)
C17 0.053(6) 0.050(6) 0.024(5) -0.004(4) 0.008(4) -0.004(5)
C18 0.055(6) 0.038(5) 0.018(4) -0.001(4) 0.005(4) 0.000(4)
C19 0.030(5) 0.047(5) 0.022(4) 0.000(4) 0.002(3) 0.000(4)
C20 0.044(5) 0.044(5) 0.024(4) -0.006(4) 0.004(4) -0.001(4)
C21 0.047(6) 0.076(7) 0.025(5) 0.000(5) -0.002(4) -0.010(5)
C22 0.048(6) 0.071(7) 0.028(5) 0.021(5) 0.002(4) 0.004(5)
C23 0.048(6) 0.044(6) 0.039(6) 0.005(4) 0.001(4) -0.001(4)
C24 0.037(5) 0.047(6) 0.026(5) -0.001(4) -0.004(4) -0.004(4)
C25 0.027(6) 0.038(7) 0.022(6) 0.000 0.009(5) 0.000
N01 0.036(4) 0.037(4) 0.028(4) -0.004(3) 0.011(3) 0.004(3)
N02 0.029(3) 0.036(4) 0.021(3) -0.001(3) 0.001(3) 0.003(3)
O01 0.016(3) 0.035(3) 0.031(3) 0.002(2) 0.003(2) -0.009(2)
Si01 0.0459(14) 0.0402(14) 0.0170(11) -0.0003(10) 0.0071(10) -0.0021(11)
Si02 0.0372(13) 0.0391(14) 0.0253(12) 0.0002(10) 0.0053(10) -0.0004(11)
P01 0.0364(12) 0.0340(12) 0.0200(11) -0.0005(9) 0.0057(9) -0.0007(10)
Ta01 0.0332(2) 0.0333(2) 0.01556(18) -0.00043(15) 0.00473(12) -0.00061(17)

loop_
_atom_type_symbol
_atom_type_description
_atom_type_scat_dispersion_real
_atom_type_scat_dispersion_imag
_atom_type_scat_source
C C 0.0033 0.0016 'International Tables Vol C Tables 4.2.6.8 and 6.1.1.4'
H H 0.0000 0.0000 'International Tables Vol C Tables 4.2.6.8 and 6.1.1.4'
N N 0.0061 0.0033 'International Tables Vol C Tables 4.2.6.8 and 6.1.1.4'
O O 0.0106 0.0060 'International Tables Vol C Tables 4.2.6.8 and 6.1.1.4'
Si Si 0.0817 0.0704 'International Tables Vol C Tables 4.2.6.8 and 6.1.1.4'
P P 0.1023 0.0942 'International Tables Vol C Tables 4.2.6.8 and 6.1.1.4'
Ta Ta -0.7052 6.5227 'International Tables Vol C Tables 4.2.6.8 and 6.1.1.4'

loop_
_geom_angle_atom_site_label_1
_geom_angle_atom_site_label_2
_geom_angle_atom_site_label_3
_geom_angle
_geom_angle_site_symmetry_1
_geom_angle_site_symmetry_3
P01 C01 Si01 108.4(4) . .
P01 C01 H01A 110.0 . .
Si01 C01 H01A 110.0 . .
P01 C01 H01B 110.0 . .
Si01 C01 H01B 110.0 . .
H01A C01 H01B 108.4 . .
P01 C02 Si02 109.4(4) . .
P01 C02 H02A 109.8 . .
Si02 C02 H02A 109.8 . .
P01 C02 H02B 109.8 . .
Si02 C02 H02B 109.8 . .
H02A C02 H02B 108.2 . .
Si01 C03 H03A 109.5 . .
Si01 C03 H03B 109.5 . .
H03A C03 H03B 109.5 . .
Si01 C03 H03C 109.5 . .
H03A C03 H03C 109.5 . .
H03B C03 H03C 109.5 . .
Si01 C04 H04A 109.5 . .
Si01 C04 H04B 109.5 . .
H04A C04 H04B 109.5 . .
Si01 C04 H04C 109.5 . .
H04A C04 H04C 109.5 . .
H04B C04 H04C 109.5 . .
Si02 C05 H05A 109.5 . .
Si02 C05 H05B 109.5 . .
H05A C05 H05B 109.5 . .
Si02 C05 H05C 109.5 . .
H05A C05 H05C 109.5 . .
H05B C05 H05C 109.5 . .
Si02 C06 H06A 109.5 . .
Si02 C06 H06B 109.5 . .
H06A C06 H06B 109.5 . .
Si02 C06 H06C 109.5 . .
H06A C06 H06C 109.5 . .
H06B C06 H06C 109.5 . .
C12 C07 C08 119.2(8) . .
C12 C07 P01 122.4(6) . .
C08 C07 P01 118.4(7) . .
C09 C08 C07 119.3(8) . .
C09 C08 H08 120.3 . .
C07 C08 H08 120.3 . .
C08 C09 C10 121.7(9) . 1_555
C08 C09 H09 119.2 . .
C10 C09 H09 119.2 1_555 .
C09 C10 C11 119.2(9) 1_555 .
C09 C10 H10 120.4 1_555 .
C11 C10 H10 120.4 . .
C12 C11 C10 120.4(9) 1_555 .
C12 C11 H11 119.8 1_555 .
C10 C11 H11 119.8 . .
C11 C12 C07 120.2(8) 1_555 .
C11 C12 H12 119.9 1_555 .
C07 C12 H12 119.9 . .
C14 C13 C18 118.3(9) . .
C14 C13 N01 120.3(8) . .
C18 C13 N01 121.4(8) . .
C13 C14 C15 121.6(9) . .
C13 C14 H14 119.2 . .
C15 C14 H14 119.2 . .
C16 C15 C14 120.5(10) . .
C16 C15 H15 119.7 . .
C14 C15 H15 119.7 . .
C15 C16 C17 118.1(9) . .
C15 C16 H16 121.0 . .
C17 C16 H16 121.0 . .
C18 C17 C16 120.7(9) . .
C18 C17 H17 119.6 . .
C16 C17 H17 119.6 . .
C17 C18 C13 120.7(9) . .
C17 C18 H18 119.6 . .
C13 C18 H18 119.6 . .
C20 C19 C24 117.6(8) . .
C20 C19 N02 121.7(8) . .
C24 C19 N02 120.7(8) . .
C19 C20 C21 121.1(9) . .
C19 C20 H20 119.5 . .
C21 C20 H20 119.5 . .
C22 C21 C20 120.0(9) . .
C22 C21 H21 120.0 . .
C20 C21 H21 120.0 . .
C21 C22 C23 120.1(9) . .
C21 C22 H22 120.0 . .
C23 C22 H22 120.0 . .
C22 C23 C24 120.4(9) . .
C22 C23 H23 119.8 . .
C24 C23 H23 119.8 . .
C23 C24 C19 120.8(8) . .
C23 C24 H24 119.6 . .
C19 C24 H24 119.6 . .
O01 C25 O01 117.0(9) . 2_556
O01 C25 H25A 108.1 . .
O01 C25 H25A 108.1 2_556 .
O01 C25 H25B 108.1 . .
O01 C25 H25B 108.1 2_556 .
H25A C25 H25B 107.3 . .
C13 N01 Si01 114.4(5) . .
C13 N01 Ta01 115.0(5) . .
Si01 N01 Ta01 130.5(4) . .
C19 N02 Si02 113.3(5) . .
C19 N02 Ta01 121.2(5) . .
Si02 N02 Ta01 124.7(4) . .
C25 O01 Ta01 126.4(5) . .
N01 Si01 C04 110.7(4) . .
N01 Si01 C03 113.3(4) . .
C04 Si01 C03 107.3(4) . .
N01 Si01 C01 105.9(3) . .
C04 Si01 C01 110.5(4) . .
C03 Si01 C01 109.2(4) . .
N02 Si02 C05 111.6(4) . .
N02 Si02 C06 111.1(4) . .
C05 Si02 C06 109.1(5) . .
N02 Si02 C02 106.3(3) . .
C05 Si02 C02 110.9(4) . .
C06 Si02 C02 107.7(4) . .
C01 P01 C07 108.5(4) . .
C01 P01 C02 105.9(4) . .
C07 P01 C02 104.5(4) . .
C01 P01 Ta01 108.0(3) . .
C07 P01 Ta01 125.9(3) . .
C02 P01 Ta01 102.3(3) . .
O01 Ta01 N02 91.6(2) . .
O01 Ta01 N01 92.4(2) . .
N02 Ta01 N01 118.2(3) . .
O01 Ta01 P01 160.99(15) . .
N02 Ta01 P01 79.08(19) . .
N01 Ta01 P01 77.82(19) . .
O01 Ta01 Ta01 83.45(14) . 2_556
N02 Ta01 Ta01 124.82(18) . 2_556
N01 Ta01 Ta01 116.95(19) . 2_556
P01 Ta01 Ta01 115.49(5) . 2_556

loop_
_geom_bond_atom_site_label_1
_geom_bond_atom_site_label_2
_geom_bond_distance
_geom_bond_site_symmetry_2
C01 P01 1.812(8) .
C01 Si01 1.881(8) .
C01 H01A 0.9700 .
C01 H01B 0.9700 .
C02 P01 1.835(8) .
C02 Si02 1.889(8) .
C02 H02A 0.9700 .
C02 H02B 0.9700 .
C03 Si01 1.855(9) .
C03 H03A 0.9600 .
C03 H03B 0.9600 .
C03 H03C 0.9600 .
C04 Si01 1.853(9) .
C04 H04A 0.9600 .
C04 H04B 0.9600 .
C04 H04C 0.9600 .
C05 Si02 1.856(9) .
C05 H05A 0.9600 .
C05 H05B 0.9600 .
C05 H05C 0.9600 .
C06 Si02 1.857(10) .
C06 H06A 0.9600 .
C06 H06B 0.9600 .
C06 H06C 0.9600 .
C07 C12 1.390(12) .
C07 C08 1.408(12) .
C07 P01 1.819(8) .
C08 C09 1.365(12) .
C08 H08 0.9300 .
C09 C10 1.379(13) 1_555
C09 H09 0.9300 .
C10 C09 1.379(13) 1_555
C10 C11 1.384(13) .
C10 H10 0.9300 .
C11 C12 1.381(12) 1_555
C11 H11 0.9300 .
C12 C11 1.381(12) 1_555
C12 H12 0.9300 .
C13 C14 1.372(12) .
C13 C18 1.399(12) .
C13 N01 1.437(11) .
C14 C15 1.393(13) .
C14 H14 0.9300 .
C15 C16 1.388(14) .
C15 H15 0.9300 .
C16 C17 1.404(13) .
C16 H16 0.9300 .
C17 C18 1.385(12) .
C17 H17 0.9300 .
C18 H18 0.9300 .
C19 C20 1.389(12) .
C19 C24 1.393(12) .
C19 N02 1.432(10) .
C20 C21 1.401(13) .
C20 H20 0.9300 .
C21 C22 1.361(14) .
C21 H21 0.9300 .
C22 C23 1.371(13) .
C22 H22 0.9300 .
C23 C24 1.390(12) .
C23 H23 0.9300 .
C24 H24 0.9300 .
C25 O01 1.384(7) .
C25 O01 1.384(7) 2_556
C25 H25A 0.9700 .
C25 H25B 0.9700 .
N01 Si01 1.742(7) .
N01 Ta01 2.091(7) .
N02 Si02 1.739(7) .
N02 Ta01 2.062(6) .
O01 Ta01 1.980(5) .
P01 Ta01 2.628(2) .
Ta01 Ta01 2.7688(7) 2_556

loop_
_geom_torsion_atom_site_label_1
_geom_torsion_atom_site_label_2
_geom_torsion_atom_site_label_3
_geom_torsion_atom_site_label_4
_geom_torsion
_geom_torsion_site_symmetry_1
_geom_torsion_site_symmetry_4
C12 C07 C08 C09 -1.7(13) . .
P01 C07 C08 C09 177.1(7) . .
C07 C08 C09 C10 2.1(14) . 1_555
C09 C10 C11 C12 0.9(13) 1_555 1_555
C08 C07 C12 C11 0.9(13) . 1_555
P01 C07 C12 C11 -177.9(6) . 1_555
C18 C13 C14 C15 -0.7(13) . .
N01 C13 C14 C15 179.2(8) . .
C13 C14 C15 C16 -0.6(14) . .
C14 C15 C16 C17 1.2(13) . .
C15 C16 C17 C18 -0.5(13) . .
C16 C17 C18 C13 -0.8(13) . .
C14 C13 C18 C17 1.3(12) . .
N01 C13 C18 C17 -178.5(7) . .
C24 C19 C20 C21 2.7(13) . .
N02 C19 C20 C21 -177.7(8) . .
C19 C20 C21 C22 -2.2(14) . .
C20 C21 C22 C23 2.2(14) . .
C21 C22 C23 C24 -2.8(14) . .
C22 C23 C24 C19 3.4(14) . .
C20 C19 C24 C23 -3.3(12) . .
N02 C19 C24 C23 177.1(8) . .
C14 C13 N01 Si01 94.1(8) . .
C18 C13 N01 Si01 -86.0(8) . .
C14 C13 N01 Ta01 -89.8(8) . .
C18 C13 N01 Ta01 90.1(8) . .
C20 C19 N02 Si02 89.3(9) . .
C24 C19 N02 Si02 -91.0(8) . .
C20 C19 N02 Ta01 -100.3(8) . .
C24 C19 N02 Ta01 79.4(9) . .
O01 C25 O01 Ta01 -9.4(2) 2_556 .
C13 N01 Si01 C04 -61.5(7) . .
Ta01 N01 Si01 C04 123.2(5) . .
C13 N01 Si01 C03 59.1(7) . .
Ta01 N01 Si01 C03 -116.3(5) . .
C13 N01 Si01 C01 178.8(6) . .
Ta01 N01 Si01 C01 3.4(6) . .
P01 C01 Si01 N01 20.5(5) . .
P01 C01 Si01 C04 -99.3(5) . .
P01 C01 Si01 C03 142.9(4) . .
C19 N02 Si02 C05 -46.3(7) . .
Ta01 N02 Si02 C05 143.7(5) . .
C19 N02 Si02 C06 75.7(7) . .
Ta01 N02 Si02 C06 -94.3(5) . .
C19 N02 Si02 C02 -167.4(6) . .
Ta01 N02 Si02 C02 22.6(5) . .
P01 C02 Si02 N02 14.7(5) . .
P01 C02 Si02 C05 -106.9(5) . .
P01 C02 Si02 C06 133.8(5) . .
Si01 C01 P01 C07 -170.3(4) . .
Si01 C01 P01 C02 78.0(5) . .
Si01 C01 P01 Ta01 -31.0(5) . .
C12 C07 P01 C01 -31.1(8) . .
C08 C07 P01 C01 150.2(7) . .
C12 C07 P01 C02 81.6(8) . .
C08 C07 P01 C02 -97.1(7) . .
C12 C07 P01 Ta01 -161.1(6) . .
C08 C07 P01 Ta01 20.2(8) . .
Si02 C02 P01 C01 -147.3(4) . .
Si02 C02 P01 C07 98.2(5) . .
Si02 C02 P01 Ta01 -34.4(4) . .
C25 O01 Ta01 N02 140.7(4) . .
C25 O01 Ta01 N01 -101.1(4) . .
C25 O01 Ta01 P01 -159.3(2) . .
C25 O01 Ta01 Ta01 15.8(4) . 2_556
C19 N02 Ta01 O01 -41.7(6) . .
Si02 N02 Ta01 O01 127.5(4) . .
C19 N02 Ta01 N01 -135.3(6) . .
Si02 N02 Ta01 N01 33.9(5) . .
C19 N02 Ta01 P01 155.0(6) . .
Si02 N02 Ta01 P01 -35.8(4) . .
C19 N02 Ta01 Ta01 41.5(7) . 2_556
Si02 N02 Ta01 Ta01 -149.3(3) . 2_556
C13 N01 Ta01 O01 3.7(6) . .
Si01 N01 Ta01 O01 179.0(5) . .
C13 N01 Ta01 N02 96.8(6) . .
Si01 N01 Ta01 N02 -87.9(5) . .
C13 N01 Ta01 P01 167.2(6) . .
Si01 N01 Ta01 P01 -17.4(4) . .
C13 N01 Ta01 Ta01 -80.2(6) . 2_556
Si01 N01 Ta01 Ta01 95.1(5) . 2_556
C01 P01 Ta01 O01 86.6(6) . .
C07 P01 Ta01 O01 -143.2(5) . .
C02 P01 Ta01 O01 -24.9(6) . .
C01 P01 Ta01 N02 148.5(4) . .
C07 P01 Ta01 N02 -81.3(4) . .
C02 P01 Ta01 N02 37.0(3) . .
C01 P01 Ta01 N01 26.3(4) . .
C07 P01 Ta01 N01 156.5(4) . .
C02 P01 Ta01 N01 -85.2(3) . .
C01 P01 Ta01 Ta01 -88.0(3) . 2_556
C07 P01 Ta01 Ta01 42.2(3) . 2_556
C02 P01 Ta01 Ta01 160.6(3) . 2_556

loop_
_platon_squeeze_void_nr
_platon_squeeze_void_average_x
_platon_squeeze_void_average_y
_platon_squeeze_void_average_z
_platon_squeeze_void_volume
_platon_squeeze_void_count_electrons
_platon_squeeze_void_content
1 0.296 0.203 0.000 860 211 ' '
2 0.282 -0.218 0.500 860 211 ' '
